data_2215753
loop_
_publ_author_name
'Wang, Wen-liang'
'Tao, Hong-wen'
'Sun, Wei'
'Gu, Qian-Qun'
'Zhu, Wei-Ming'

_publ_section_title
(3a<i>S</i>,5a<i>R</i>,6<i>R</i>,8a<i>R</i>)-3a-Hydroxy-5a-methyl-6-[(1<i>R</i>,2<i>E</i>,4<i>R</i>)-1,4,5-trimethyl-2-hexen-1-yl]-3a,4,5,5a,6,7,8,8a-octahydro-2<i>H</i>-cyclopenta[<i>e</i>]benzofuran-2-one
_journal_coeditor_code AV3110
_journal_issue 11
_journal_name_full 'Acta Crystallographica Section E'
_journal_page_first o4196
_journal_page_last o4196
_journal_paper_doi 10.1107/S1600536807047307
_journal_volume 63
_journal_year 2007
_chemical_formula_iupac 'C21 H32 O3'
_chemical_formula_moiety 'C21 H32 O3'
_chemical_formula_sum 'C21 H32 O3'
_chemical_formula_weight 332.47
_chemical_name_common 'Demethylincisterol A3'
_chemical_name_systematic
;
(3aS,5aR,6R,8aR)-3a-Hydroxy-5a-methyl-6-[(1R,2E,4R)-1,4,5-trimethyl-2-hexen-
1-yl]-3a,4,5,5a,6,7,8,8a-octahydro-2H-cyclopenta[e]benzofuran-2-one
;
_space_group_IT_number 4
_symmetry_cell_setting monoclinic
_symmetry_space_group_name_Hall 'P 2yb'
_symmetry_space_group_name_H-M 'P 1 21 1'
_atom_sites_solution_hydrogens geom
_atom_sites_solution_primary direct
_atom_sites_solution_secondary difmap
_cell_angle_alpha 90.00
_cell_angle_beta 95.639(2)
_cell_angle_gamma 90.00
_cell_formula_units_Z 2
_cell_length_a 8.0506(9)
_cell_length_b 6.7640(8)
_cell_length_c 18.858(2)
_cell_measurement_reflns_used 2840
_cell_measurement_temperature 298(2)
_cell_measurement_theta_max 22.133
_cell_measurement_theta_min 2.336
_cell_volume 1021.9(2)
_computing_cell_refinement 'SAINT (Bruker, 2002)'
_computing_data_collection 'SMART (Bruker, 2002)'
_computing_data_reduction 'SAINT (Bruker, 2002)'
_computing_molecular_graphics 'XP (Siemens, 1994)'
_computing_publication_material 'WinGX (Farrugia, 1999)'
_computing_structure_refinement 'SHELXL97 (Sheldrick, 1997)'
_computing_structure_solution 'SHELXS97 (Sheldrick, 1997)'
_diffrn_ambient_temperature 298(2)
_diffrn_measured_fraction_theta_full 0.998
_diffrn_measured_fraction_theta_max 0.998
_diffrn_measurement_device_type 'Bruker APEX area-detector'
_diffrn_measurement_method '\f and \w'
_diffrn_radiation_monochromator graphite
_diffrn_radiation_source 'fine-focus sealed tube'
_diffrn_radiation_type MoK\a
_diffrn_radiation_wavelength 0.71073
_diffrn_reflns_av_R_equivalents 0.0485
_diffrn_reflns_av_sigmaI/netI 0.0592
_diffrn_reflns_limit_h_max 9
_diffrn_reflns_limit_h_min -9
_diffrn_reflns_limit_k_max 8
_diffrn_reflns_limit_k_min -8
_diffrn_reflns_limit_l_max 13
_diffrn_reflns_limit_l_min -22
_diffrn_reflns_number 5311
_diffrn_reflns_theta_full 25.01
_diffrn_reflns_theta_max 25.01
_diffrn_reflns_theta_min 2.17
_diffrn_standards_decay_% 0
_diffrn_standards_interval_time 0
_diffrn_standards_number 0
_exptl_absorpt_coefficient_mu 0.070
_exptl_absorpt_correction_T_max 0.9875
_exptl_absorpt_correction_T_min 0.9617
_exptl_absorpt_correction_type multi-scan
_exptl_absorpt_process_details '(SADABS; Sheldrick, 2003)'
_exptl_crystal_colour colourless
_exptl_crystal_density_diffrn 1.080
_exptl_crystal_density_method 'not measured'
_exptl_crystal_description flake
_exptl_crystal_F_000 364
_exptl_crystal_size_max 0.56
_exptl_crystal_size_mid 0.51
_exptl_crystal_size_min 0.18
_refine_diff_density_max 0.132
_refine_diff_density_min -0.145
_refine_ls_abs_structure_details 'Flack, H. D. (1983). Acta Cryst. A39, 876--881.'
_refine_ls_abs_structure_Flack 0(10)
_refine_ls_extinction_method none
_refine_ls_goodness_of_fit_ref 1.054
_refine_ls_hydrogen_treatment constr
_refine_ls_matrix_type full
_refine_ls_number_parameters 224
_refine_ls_number_reflns 1965
_refine_ls_number_restraints 1
_refine_ls_restrained_S_all 1.053
_refine_ls_R_factor_all 0.0862
_refine_ls_R_factor_gt 0.0454
_refine_ls_shift/su_max 0.000
_refine_ls_shift/su_mean 0.000
_refine_ls_structure_factor_coef Fsqd
_refine_ls_weighting_details 'calc w=1/[\s^2^(Fo^2^)+(0.0482P)^2^] where P=(Fo^2^+2Fc^2^)/3'
_refine_ls_weighting_scheme calc
_refine_ls_wR_factor_gt 0.0948
_refine_ls_wR_factor_ref 0.1127
_reflns_number_gt 1247
_reflns_number_total 1965
_reflns_threshold_expression I>2\s(I)
_cod_data_source_file av3110.cif
_cod_data_source_block I
_cod_depositor_comments
;
The following automatic conversions were performed:
'_geom_bond_publ_flag' value 'Y' changed to 'y' according to
'/home/saulius/struct/CIF-dictionaries/cif_core.dic' dictionary named
'cif_core.dic' version 2.4.1 from 2010-06-29 (6
times).

'_geom_angle_publ_flag' value 'Y' changed to 'y' according to
'/home/saulius/struct/CIF-dictionaries/cif_core.dic' dictionary named
'cif_core.dic' version 2.4.1 from 2010-06-29 (21 time).

Automatic conversion script
Id: cif_fix_enum 1527 2010-12-29 10:47:43Z saulius 

The following automatic conversions were performed:

'_geom_bond_publ_flag' value 'Y' changed to 'y' according to
/home/saulius/struct/CIF-dictionaries/cif_core.dic dictionary named
'cif_core.dic' version 2.4.1 from 2010-06-29 (6
times).

'_geom_angle_publ_flag' value 'Y' changed to 'y' according
to /home/saulius/struct/CIF-dictionaries/cif_core.dic dictionary
named 'cif_core.dic' version 2.4.1 from 2010-06-29 (21 time).

Automatic conversion script
Id: cif_fix_values 1715 2011-07-08 13:25:40Z adriana 
;
_cod_original_sg_symbol_H-M P21
_cod_database_code 2215753
_cod_database_fobs_code 2215753

loop_
_symmetry_equiv_pos_as_xyz
'x, y, z'
'-x, y+1/2, -z'

loop_
_atom_site_type_symbol
_atom_site_label
_atom_site_fract_x
_atom_site_fract_y
_atom_site_fract_z
_atom_site_U_iso_or_equiv
_atom_site_adp_type
_atom_site_calc_flag
_atom_site_refinement_flags
_atom_site_occupancy
O O1 1.4534(3) 0.2461(4) 0.46674(13) 0.0650(8) Uani d . 1
O O2 1.4101(3) 0.2856(5) 0.58115(15) 0.0768(9) Uani d . 1
O O3 1.4982(3) 0.4173(5) 0.36379(13) 0.0699(8) Uani d . 1
H H3 1.5217 0.5222 0.3842 0.105 Uiso calc R 1
C C1 1.3731(4) 0.3295(6) 0.5192(2) 0.0601(10) Uani d . 1
C C2 1.2432(4) 0.4584(6) 0.48848(19) 0.0558(10) Uani d . 1
H H2 1.1721 0.5330 0.5138 0.067 Uiso calc R 1
C C3 1.2414(4) 0.4536(5) 0.41862(18) 0.0471(9) Uani d . 1
C C4 1.3778(4) 0.3200(6) 0.39805(19) 0.0526(10) Uani d . 1
C C5 1.3090(4) 0.1516(6) 0.3518(2) 0.0615(11) Uani d . 1
H H5A 1.2516 0.0595 0.3804 0.074 Uiso calc R 1
H H5B 1.4002 0.0816 0.3330 0.074 Uiso calc R 1
C C6 1.1873(4) 0.2264(6) 0.28980(18) 0.0576(10) Uani d . 1
H H6A 1.2492 0.3018 0.2574 0.069 Uiso calc R 1
H H6B 1.1380 0.1137 0.2638 0.069 Uiso calc R 1
C C7 1.0479(4) 0.3558(5) 0.31402(17) 0.0447(8) Uani d . 1
C C8 1.1314(4) 0.5317(5) 0.35810(18) 0.0462(9) Uani d . 1
H H8 1.2034 0.5999 0.3270 0.055 Uiso calc R 1
C C9 0.9890(4) 0.6699(6) 0.36851(19) 0.0589(10) Uani d . 1
H H9A 1.0285 0.8045 0.3760 0.071 Uiso calc R 1
H H9B 0.9309 0.6295 0.4088 0.071 Uiso calc R 1
C C10 0.8755(4) 0.6518(6) 0.29844(19) 0.0601(10) Uani d . 1
H H10A 0.8795 0.7724 0.2709 0.072 Uiso calc R 1
H H10B 0.7610 0.6289 0.3082 0.072 Uiso calc R 1
C C11 0.9407(4) 0.4739(5) 0.25643(17) 0.0515(9) Uani d . 1
H H11 1.0169 0.5279 0.2239 0.062 Uiso calc R 1
C C12 0.7992(4) 0.3695(6) 0.21038(19) 0.0614(11) Uani d . 1
H H12 0.7251 0.3099 0.2427 0.074 Uiso calc R 1
C C13 0.6990(5) 0.5150(7) 0.16491(19) 0.0665(11) Uani d . 1
H H13 0.7526 0.5764 0.1294 0.080 Uiso calc R 1
C C14 0.5453(5) 0.5652(7) 0.1695(2) 0.0693(12) Uani d . 1
H H14 0.4914 0.4964 0.2033 0.083 Uiso calc R 1
C C15 0.4421(5) 0.7175(7) 0.1283(2) 0.0797(14) Uani d . 1
H H15 0.5070 0.7697 0.0912 0.096 Uiso calc R 1
C C16 0.2811(6) 0.6235(10) 0.0917(3) 0.1076(19) Uani d . 1
H H16 0.2198 0.5626 0.1285 0.129 Uiso calc R 1
C C17 0.1679(7) 0.7832(14) 0.0527(3) 0.172(3) Uani d . 1
H H17A 0.2280 0.8488 0.0180 0.258 Uiso calc R 1
H H17B 0.1358 0.8781 0.0867 0.258 Uiso calc R 1
H H17C 0.0699 0.7216 0.0293 0.258 Uiso calc R 1
C C18 0.9365(4) 0.2377(6) 0.35926(19) 0.0560(10) Uani d . 1
H H18A 0.9008 0.1185 0.3346 0.084 Uiso calc R 1
H H18B 0.8406 0.3154 0.3677 0.084 Uiso calc R 1
H H18C 0.9977 0.2047 0.4039 0.084 Uiso calc R 1
C C19 0.8610(6) 0.2045(7) 0.1650(2) 0.0952(16) Uani d . 1
H H19A 0.7688 0.1507 0.1350 0.143 Uiso calc R 1
H H19B 0.9110 0.1024 0.1953 0.143 Uiso calc R 1
H H19C 0.9424 0.2563 0.1359 0.143 Uiso calc R 1
C C20 0.4074(8) 0.8880(10) 0.1784(3) 0.145(3) Uani d . 1
H H20A 0.3362 0.8424 0.2130 0.217 Uiso calc R 1
H H20B 0.3535 0.9941 0.1512 0.217 Uiso calc R 1
H H20C 0.5108 0.9343 0.2024 0.217 Uiso calc R 1
C C21 0.3219(7) 0.4647(13) 0.0398(3) 0.155(3) Uani d . 1
H H21A 0.3817 0.5221 0.0033 0.233 Uiso calc R 1
H H21B 0.2204 0.4061 0.0185 0.233 Uiso calc R 1
H H21C 0.3896 0.3649 0.0646 0.233 Uiso calc R 1

loop_
_atom_site_aniso_label
_atom_site_aniso_U_11
_atom_site_aniso_U_22
_atom_site_aniso_U_33
_atom_site_aniso_U_12
_atom_site_aniso_U_13
_atom_site_aniso_U_23
O1 0.0597(15) 0.0751(19) 0.0595(15) 0.0205(16) 0.0030(13) -0.0023(15)
O2 0.0836(18) 0.089(2) 0.0568(16) 0.0033(17) 0.0014(14) 0.0036(16)
O3 0.0504(14) 0.095(2) 0.0679(17) -0.0066(15) 0.0228(13) -0.0126(15)
C1 0.055(2) 0.064(3) 0.061(3) -0.003(2) 0.007(2) -0.004(2)
C2 0.053(2) 0.058(2) 0.058(2) 0.004(2) 0.0127(18) -0.009(2)
C3 0.0423(18) 0.045(2) 0.055(2) -0.0029(18) 0.0094(17) -0.005(2)
C4 0.0448(19) 0.058(2) 0.056(2) 0.008(2) 0.0100(18) -0.002(2)
C5 0.059(2) 0.058(2) 0.068(2) 0.014(2) 0.007(2) -0.019(2)
C6 0.057(2) 0.056(2) 0.060(2) 0.010(2) 0.0078(19) -0.012(2)
C7 0.0447(18) 0.040(2) 0.0503(19) 0.0036(17) 0.0103(17) 0.0011(17)
C8 0.0440(18) 0.044(2) 0.053(2) -0.0012(18) 0.0121(17) 0.0024(18)
C9 0.064(2) 0.040(2) 0.072(3) 0.008(2) 0.005(2) -0.001(2)
C10 0.067(2) 0.051(2) 0.062(2) 0.008(2) 0.007(2) 0.003(2)
C11 0.055(2) 0.052(2) 0.049(2) 0.001(2) 0.0124(17) 0.006(2)
C12 0.061(2) 0.068(3) 0.055(2) 0.001(2) 0.002(2) 0.001(2)
C13 0.064(2) 0.087(3) 0.049(2) 0.005(3) 0.007(2) 0.011(2)
C14 0.062(3) 0.092(3) 0.054(2) 0.003(3) 0.005(2) 0.012(2)
C15 0.077(3) 0.104(4) 0.059(3) 0.017(3) 0.011(2) 0.010(3)
C16 0.077(3) 0.162(6) 0.082(3) 0.027(4) -0.002(3) 0.020(4)
C17 0.127(5) 0.234(9) 0.146(5) 0.070(7) -0.028(4) 0.012(7)
C18 0.058(2) 0.045(2) 0.066(2) -0.0025(19) 0.010(2) 0.005(2)
C19 0.108(3) 0.092(4) 0.080(3) 0.015(3) -0.020(3) -0.022(3)
C20 0.180(6) 0.135(6) 0.117(4) 0.070(5) 0.005(4) -0.031(4)
C21 0.148(5) 0.170(7) 0.136(5) 0.034(6) -0.046(4) -0.051(6)

loop_
_atom_type_symbol
_atom_type_description
_atom_type_scat_dispersion_real
_atom_type_scat_dispersion_imag
_atom_type_scat_source
C C 0.0033 0.0000 'International Tables Vol C Tables 4.2.6.8 and 6.1.1.4'
H H 0.0000 0.0000 'International Tables Vol C Tables 4.2.6.8 and 6.1.1.4'
O O 0.0106 0.0000 'International Tables Vol C Tables 4.2.6.8 and 6.1.1.4'

loop_
_geom_angle_atom_site_label_1
_geom_angle_atom_site_label_2
_geom_angle_atom_site_label_3
_geom_angle
_geom_angle_publ_flag
C1 O1 C4 108.5(3) y
C4 O3 H3 109.5 y
O2 C1 O1 120.7(4) y
O2 C1 C2 129.5(4) ?
O1 C1 C2 109.7(3) ?
C3 C2 C1 108.9(3) ?
C3 C2 H2 125.5 ?
C1 C2 H2 125.5 ?
C2 C3 C8 135.5(3) y
C2 C3 C4 109.7(3) y
C8 C3 C4 114.5(3) ?
O3 C4 O1 109.0(3) y
O3 C4 C3 113.4(3) ?
O1 C4 C3 103.2(3) y
O3 C4 C5 108.9(3) ?
O1 C4 C5 110.6(3) y
C3 C4 C5 111.6(3) ?
C4 C5 C6 111.2(3) ?
C4 C5 H5A 109.4 ?
C6 C5 H5A 109.4 ?
C4 C5 H5B 109.4 ?
C6 C5 H5B 109.4 ?
H5A C5 H5B 108.0 ?
C7 C6 C5 113.2(3) ?
C7 C6 H6A 108.9 ?
C5 C6 H6A 108.9 ?
C7 C6 H6B 108.9 ?
C5 C6 H6B 108.9 ?
H6A C6 H6B 107.8 ?
C18 C7 C6 110.9(3) y
C18 C7 C11 110.2(3) y
C6 C7 C11 117.6(3) y
C18 C7 C8 110.3(3) y
C6 C7 C8 107.7(2) y
C11 C7 C8 99.3(3) y
C3 C8 C9 121.9(3) y
C3 C8 C7 109.5(3) y
C9 C8 C7 104.4(2) y
C3 C8 H8 106.7 ?
C9 C8 H8 106.7 ?
C7 C8 H8 106.7 ?
C8 C9 C10 103.6(3) ?
C8 C9 H9A 111.0 ?
C10 C9 H9A 111.0 ?
C8 C9 H9B 111.0 ?
C10 C9 H9B 111.0 ?
H9A C9 H9B 109.0 ?
C9 C10 C11 107.3(3) ?
C9 C10 H10A 110.3 ?
C11 C10 H10A 110.3 ?
C9 C10 H10B 110.3 ?
C11 C10 H10B 110.3 ?
H10A C10 H10B 108.5 ?
C12 C11 C7 119.6(3) ?
C12 C11 C10 112.0(3) ?
C7 C11 C10 103.6(3) ?
C12 C11 H11 107.0 ?
C7 C11 H11 107.0 ?
C10 C11 H11 107.0 ?
C13 C12 C19 110.5(3) ?
C13 C12 C11 110.6(3) ?
C19 C12 C11 113.0(3) ?
C13 C12 H12 107.5 ?
C19 C12 H12 107.5 ?
C11 C12 H12 107.5 ?
C14 C13 C12 127.0(4) y
C14 C13 H13 116.5 y
C12 C13 H13 116.5 y
C13 C14 C15 129.3(4) y
C13 C14 H14 115.4 ?
C15 C14 H14 115.4 ?
C14 C15 C20 108.9(3) ?
C14 C15 C16 110.4(4) ?
C20 C15 C16 112.9(4) ?
C14 C15 H15 108.2 ?
C20 C15 H15 108.2 ?
C16 C15 H15 108.2 ?
C21 C16 C15 110.8(4) ?
C21 C16 C17 110.1(5) ?
C15 C16 C17 110.7(6) ?
C21 C16 H16 108.4 ?
C15 C16 H16 108.4 ?
C17 C16 H16 108.4 ?
C16 C17 H17A 109.5 ?
C16 C17 H17B 109.5 ?
H17A C17 H17B 109.5 ?
C16 C17 H17C 109.5 ?
H17A C17 H17C 109.5 ?
H17B C17 H17C 109.5 ?
C7 C18 H18A 109.5 ?
C7 C18 H18B 109.5 ?
H18A C18 H18B 109.5 ?
C7 C18 H18C 109.5 ?
H18A C18 H18C 109.5 ?
H18B C18 H18C 109.5 ?
C12 C19 H19A 109.5 ?
C12 C19 H19B 109.5 ?
H19A C19 H19B 109.5 ?
C12 C19 H19C 109.5 ?
H19A C19 H19C 109.5 ?
H19B C19 H19C 109.5 ?
C15 C20 H20A 109.5 ?
C15 C20 H20B 109.5 ?
H20A C20 H20B 109.5 ?
C15 C20 H20C 109.5 ?
H20A C20 H20C 109.5 ?
H20B C20 H20C 109.5 ?
C16 C21 H21A 109.5 ?
C16 C21 H21B 109.5 ?
H21A C21 H21B 109.5 ?
C16 C21 H21C 109.5 ?
H21A C21 H21C 109.5 ?
H21B C21 H21C 109.5 ?

loop_
_geom_bond_atom_site_label_1
_geom_bond_atom_site_label_2
_geom_bond_distance
_geom_bond_publ_flag
O1 C1 1.357(4) y
O1 C4 1.464(4) y
O2 C1 1.213(4) y
O3 C4 1.383(4) y
O3 H3 0.8200 y
C1 C2 1.439(5) ?
C2 C3 1.317(4) ?
C2 H2 0.9300 ?
C3 C8 1.472(4) ?
C3 C4 1.503(5) ?
C4 C5 1.507(5) ?
C5 C6 1.536(5) ?
C5 H5A 0.9700 ?
C5 H5B 0.9700 ?
C6 C7 1.528(4) ?
C6 H6A 0.9700 ?
C6 H6B 0.9700 ?
C7 C18 1.524(5) ?
C7 C11 1.542(5) ?
C7 C8 1.565(5) ?
C8 C9 1.507(5) ?
C8 H8 0.9800 ?
C9 C10 1.536(4) ?
C9 H9A 0.9700 ?
C9 H9B 0.9700 ?
C10 C11 1.560(5) ?
C10 H10A 0.9700 ?
C10 H10B 0.9700 ?
C11 C12 1.535(5) ?
C11 H11 0.9800 ?
C12 C13 1.490(5) ?
C12 C19 1.520(5) ?
C12 H12 0.9800 ?
C13 C14 1.294(5) y
C13 H13 0.9300 ?
C14 C15 1.493(6) ?
C14 H14 0.9300 ?
C15 C20 1.534(7) ?
C15 C16 1.544(7) ?
C15 H15 0.9800 ?
C16 C21 1.512(8) ?
C16 C17 1.551(9) ?
C16 H16 0.9800 ?
C17 H17A 0.9600 ?
C17 H17B 0.9600 ?
C17 H17C 0.9600 ?
C18 H18A 0.9600 ?
C18 H18B 0.9600 ?
C18 H18C 0.9600 ?
C19 H19A 0.9600 ?
C19 H19B 0.9600 ?
C19 H19C 0.9600 ?
C20 H20A 0.9600 ?
C20 H20B 0.9600 ?
C20 H20C 0.9600 ?
C21 H21A 0.9600 ?
C21 H21B 0.9600 ?
C21 H21C 0.9600 ?

loop_
_geom_hbond_atom_site_label_D
_geom_hbond_atom_site_label_H
_geom_hbond_atom_site_label_A
_geom_hbond_site_symmetry_A
_geom_hbond_distance_DH
_geom_hbond_distance_HA
_geom_hbond_distance_DA
_geom_hbond_angle_DHA
O3 H3 O2 2_856 0.82 1.96 2.771(4) 171

loop_
_geom_torsion_atom_site_label_1
_geom_torsion_atom_site_label_2
_geom_torsion_atom_site_label_3
_geom_torsion_atom_site_label_4
_geom_torsion
C4 O1 C1 O2 177.5(3)
C4 O1 C1 C2 0.3(4)
O2 C1 C2 C3 -176.2(4)
O1 C1 C2 C3 0.7(4)
C1 C2 C3 C8 172.0(4)
C1 C2 C3 C4 -1.4(4)
C1 O1 C4 O3 119.8(3)
C1 O1 C4 C3 -1.1(4)
C1 O1 C4 C5 -120.5(3)
C2 C3 C4 O3 -116.3(4)
C8 C3 C4 O3 68.8(4)
C2 C3 C4 O1 1.5(4)
C8 C3 C4 O1 -173.4(3)
C2 C3 C4 C5 120.3(3)
C8 C3 C4 C5 -54.7(4)
O3 C4 C5 C6 -76.4(4)
O1 C4 C5 C6 163.7(3)
C3 C4 C5 C6 49.5(4)
C4 C5 C6 C7 -53.5(4)
C5 C6 C7 C18 -64.2(4)
C5 C6 C7 C11 167.6(3)
C5 C6 C7 C8 56.6(4)
C2 C3 C8 C9 7.5(6)
C4 C3 C8 C9 -179.3(3)
C2 C3 C8 C7 -114.6(5)
C4 C3 C8 C7 58.7(4)
C18 C7 C8 C3 63.4(3)
C6 C7 C8 C3 -57.8(3)
C11 C7 C8 C3 179.2(2)
C18 C7 C8 C9 -68.6(3)
C6 C7 C8 C9 170.2(3)
C11 C7 C8 C9 47.1(3)
C3 C8 C9 C10 -160.2(3)
C7 C8 C9 C10 -35.8(4)
C8 C9 C10 C11 10.5(4)
C18 C7 C11 C12 -48.5(4)
C6 C7 C11 C12 79.9(4)
C8 C7 C11 C12 -164.4(3)
C18 C7 C11 C10 76.9(3)
C6 C7 C11 C10 -154.6(3)
C8 C7 C11 C10 -38.9(3)
C9 C10 C11 C12 148.9(3)
C9 C10 C11 C7 18.7(4)
C7 C11 C12 C13 172.9(3)
C10 C11 C12 C13 51.6(4)
C7 C11 C12 C19 -62.7(4)
C10 C11 C12 C19 176.0(3)
C19 C12 C13 C14 121.2(5)
C11 C12 C13 C14 -112.9(5)
C12 C13 C14 C15 176.2(4)
C13 C14 C15 C20 -111.3(6)
C13 C14 C15 C16 124.2(5)
C14 C15 C16 C21 -61.1(6)
C20 C15 C16 C21 176.7(5)
C14 C15 C16 C17 176.5(4)
C20 C15 C16 C17 54.3(6)

loop_
_cod_related_entry_id
_cod_related_entry_database
_cod_related_entry_code
1 ChemSpider 10365731
